data_1570307
loop_
_publ_author_name
'Kelani, Monsuru T.'
'Muller, Alfred'
'Lammertsma, Koop'

_publ_section_title
;
 trans-Bis[bis(diphenylphosphanyl)methane-\k2
 P,P&#x2032;]dichloridoruthenium(II): a triclinic polymorph
;
_journal_coeditor_code WM4201
_journal_issue 11
_journal_name_full IUCrData
_journal_paper_doi 10.1107/S2414314623009847
_journal_volume 8
_journal_year 2023
_chemical_formula_iupac '[Ru Cl2 (C25 H22 P2)2]'
_chemical_formula_moiety 'C50 H44 Cl2 P4 Ru'
_chemical_formula_sum 'C50 H44 Cl2 P4 Ru'
_chemical_formula_weight 940.70
_chemical_name_systematic <i>trans</i>-Bis[bis(diphenylphosphanyl)methane-\k^2^<i>P</i>,<i>P</i>']dichloridoruthenium(II)
_space_group_crystal_system triclinic
_space_group_IT_number 2
_space_group_name_Hall '-P 1'
_space_group_name_H-M_alt 'P -1'
_atom_sites_solution_hydrogens geom
_audit_creation_method SHELXL-2019/3
_cell_angle_alpha 84.857(15)
_cell_angle_beta 87.185(16)
_cell_angle_gamma 72.525(15)
_cell_formula_units_Z 2
_cell_length_a 10.261(5)
_cell_length_b 11.243(5)
_cell_length_c 20.198(9)
_cell_measurement_reflns_used 9422
_cell_measurement_temperature 273(2)
_cell_measurement_theta_max 27.55
_cell_measurement_theta_min 2.34
_cell_volume 2213.0(18)
_computing_cell_refinement
;
SAINT (Bruker 2010)
;
_computing_data_collection
;
APEX2 (Bruker, 2010)
;
_computing_data_reduction
;
SAINT (Bruker 2010)
;
_computing_molecular_graphics
;
Mercury (Macrae <i>et al.</i>,  2020)
;
_computing_publication_material
;
WinGX (Farrugia, 2012) and publCIF (Westrip, 2010)
;
_computing_structure_refinement
;
SHELXL (Sheldrick, 2015b)
;
_computing_structure_solution
;
SHELXT (Sheldrick, 2015a)
;
_diffrn_ambient_temperature 273(2)
_diffrn_measured_fraction_theta_full 0.998
_diffrn_measured_fraction_theta_max 0.986
_diffrn_measurement_device_type 'Bruker APEXII CCD'
_diffrn_measurement_method '\f and \w scans'
_diffrn_radiation_type MoK\a
_diffrn_radiation_wavelength 0.71073
_diffrn_reflns_av_R_equivalents 0.0717
_diffrn_reflns_av_unetI/netI 0.0362
_diffrn_reflns_limit_h_max 13
_diffrn_reflns_limit_h_min -13
_diffrn_reflns_limit_k_max 14
_diffrn_reflns_limit_k_min -14
_diffrn_reflns_limit_l_max 26
_diffrn_reflns_limit_l_min -26
_diffrn_reflns_number 99624
_diffrn_reflns_theta_full 25.242
_diffrn_reflns_theta_max 28.320
_diffrn_reflns_theta_min 1.905
_exptl_absorpt_coefficient_mu 0.654
_exptl_absorpt_correction_T_max 0.7457
_exptl_absorpt_correction_T_min 0.6650
_exptl_absorpt_correction_type multi-scan
_exptl_absorpt_process_details
;
(SADABS; Krause <i>et al.</i>,  2015)
;
_exptl_crystal_colour yellow
_exptl_crystal_density_diffrn 1.412
_exptl_crystal_description block
_exptl_crystal_F_000 964
_exptl_crystal_size_max 0.207
_exptl_crystal_size_mid 0.105
_exptl_crystal_size_min 0.081
_refine_diff_density_max 0.492
_refine_diff_density_min -0.363
_refine_ls_extinction_method none
_refine_ls_goodness_of_fit_ref 1.041
_refine_ls_hydrogen_treatment constr
_refine_ls_matrix_type full
_refine_ls_number_parameters 517
_refine_ls_number_reflns 10851
_refine_ls_number_restraints 0
_refine_ls_restrained_S_all 1.041
_refine_ls_R_factor_all 0.0477
_refine_ls_R_factor_gt 0.0337
_refine_ls_shift/su_max 0.000
_refine_ls_shift/su_mean 0.000
_refine_ls_structure_factor_coef Fsqd
_refine_ls_weighting_details 'w=1/[\s^2^(Fo^2^)+(0.0316P)^2^+0.9131P] where P=(Fo^2^+2Fc^2^)/3'
_refine_ls_weighting_scheme calc
_refine_ls_wR_factor_gt 0.0752
_refine_ls_wR_factor_ref 0.0829
_reflns_number_gt 8574
_reflns_number_total 10851
_reflns_threshold_expression 'I > 2\s(I)'
_cod_data_source_file wm4201.cif
_cod_data_source_block I
_cod_original_cell_volume 2212.8(17)
_cod_database_code 1570307
_shelx_space_group_comment
;
The symmetry employed for this shelxl refinement is uniquely defined
by the following loop, which should always be used as a source of
symmetry information in preference to the above space-group names.
They are only intended as comments.
;

loop_
_space_group_symop_operation_xyz
'x, y, z'
'-x, -y, -z'

loop_
_atom_site_type_symbol
_atom_site_label
_atom_site_fract_x
_atom_site_fract_y
_atom_site_fract_z
_atom_site_U_iso_or_equiv
_atom_site_adp_type
_atom_site_calc_flag
_atom_site_occupancy
_atom_site_disorder_assembly
_atom_site_disorder_group
C C1 0.3350(2) -0.0912(2) -0.09164(11) 0.0366(5) Uani d 1 . .
C C2 0.3233(3) 0.0078(3) -0.13822(13) 0.0569(7) Uani d 1 . .
H H2 0.274001 0.087883 -0.127471 0.068 Uiso calc 1 . .
C C3 0.3836(3) -0.0093(3) -0.20113(14) 0.0669(9) Uani d 1 . .
H H3 0.373766 0.059391 -0.231879 0.080 Uiso calc 1 . .
C C4 0.4571(3) -0.1256(3) -0.21835(13) 0.0604(8) Uani d 1 . .
H H4 0.496492 -0.136979 -0.260675 0.072 Uiso calc 1 . .
C C5 0.4716(4) -0.2241(3) -0.17255(16) 0.0871(12) Uani d 1 . .
H H5 0.522325 -0.303681 -0.183478 0.104 Uiso calc 1 . .
C C6 0.4119(4) -0.2078(3) -0.10953(15) 0.0783(11) Uani d 1 . .
H H6 0.423794 -0.276754 -0.078790 0.094 Uiso calc 1 . .
C C7 0.3442(2) -0.2146(2) 0.03656(11) 0.0390(5) Uani d 1 . .
C C8 0.3086(3) -0.3249(2) 0.04008(14) 0.0511(6) Uani d 1 . .
H H8 0.226479 -0.325282 0.022724 0.061 Uiso calc 1 . .
C C9 0.3955(3) -0.4347(3) 0.06947(16) 0.0652(8) Uani d 1 . .
H H9 0.371010 -0.508227 0.072061 0.078 Uiso calc 1 . .
C C10 0.5178(4) -0.4348(3) 0.09479(16) 0.0738(10) Uani d 1 . .
H H10 0.575632 -0.508373 0.114609 0.089 Uiso calc 1 . .
C C11 0.5544(4) -0.3268(3) 0.09079(17) 0.0769(10) Uani d 1 . .
H H11 0.637579 -0.327498 0.107470 0.092 Uiso calc 1 . .
C C12 0.4686(3) -0.2169(3) 0.06214(14) 0.0590(7) Uani d 1 . .
H H12 0.494085 -0.143885 0.059898 0.071 Uiso calc 1 . .
C C13 0.0449(2) 0.2538(2) 0.09219(12) 0.0405(5) Uani d 1 . .
C C14 0.1073(3) 0.3397(2) 0.06425(13) 0.0533(7) Uani d 1 . .
H H14 0.184744 0.313685 0.037036 0.064 Uiso calc 1 . .
C C15 0.0550(4) 0.4655(3) 0.07660(15) 0.0617(8) Uani d 1 . .
H H15 0.097124 0.522788 0.056868 0.074 Uiso calc 1 . .
C C16 -0.0561(3) 0.5053(3) 0.11686(17) 0.0665(9) Uani d 1 . .
H H16 -0.090233 0.589351 0.124820 0.080 Uiso calc 1 . .
C C17 -0.1177(3) 0.4208(3) 0.1457(2) 0.0769(10) Uani d 1 . .
H H17 -0.193003 0.447450 0.174131 0.092 Uiso calc 1 . .
C C18 -0.0685(3) 0.2951(3) 0.13295(18) 0.0666(9) Uani d 1 . .
H H18 -0.112536 0.238741 0.152063 0.080 Uiso calc 1 . .
C C19 0.1400(2) 0.0176(2) 0.16260(11) 0.0383(5) Uani d 1 . .
C C20 0.0376(3) -0.0158(2) 0.20019(13) 0.0499(6) Uani d 1 . .
H H20 -0.044492 -0.010321 0.180707 0.060 Uiso calc 1 . .
C C21 0.0576(3) -0.0575(3) 0.26715(14) 0.0600(8) Uani d 1 . .
H H21 -0.012310 -0.077546 0.292316 0.072 Uiso calc 1 . .
C C22 0.1797(4) -0.0694(3) 0.29637(14) 0.0653(8) Uani d 1 . .
H H22 0.192690 -0.098071 0.340907 0.078 Uiso calc 1 . .
C C23 0.2815(4) -0.0387(4) 0.25948(15) 0.0763(10) Uani d 1 . .
H H23 0.364497 -0.047061 0.278836 0.092 Uiso calc 1 . .
C C24 0.2617(3) 0.0051(3) 0.19290(13) 0.0612(8) Uani d 1 . .
H H24 0.331704 0.026306 0.168395 0.073 Uiso calc 1 . .
C C25 0.2659(2) 0.0574(2) 0.02992(11) 0.0381(5) Uani d 1 . .
H H25A 0.344711 0.032317 0.058288 0.046 Uiso calc 1 . .
H H25B 0.270235 0.126984 -0.001278 0.046 Uiso calc 1 . .
C C26 0.3245(2) 0.4602(2) 0.34333(10) 0.0354(5) Uani d 1 . .
C C27 0.3270(3) 0.5749(2) 0.31347(11) 0.0431(5) Uani d 1 . .
H H27 0.366858 0.624437 0.335022 0.052 Uiso calc 1 . .
C C28 0.2698(3) 0.6171(3) 0.25075(12) 0.0519(6) Uani d 1 . .
H H28 0.273664 0.693687 0.230569 0.062 Uiso calc 1 . .
C C29 0.2082(3) 0.5459(3) 0.21908(13) 0.0556(7) Uani d 1 . .
H H29 0.170546 0.574364 0.177557 0.067 Uiso calc 1 . .
C C30 0.2021(3) 0.4322(3) 0.24871(13) 0.0588(7) Uani d 1 . .
H H30 0.158978 0.384751 0.227560 0.071 Uiso calc 1 . .
C C31 0.2609(3) 0.3886(3) 0.31052(13) 0.0498(6) Uani d 1 . .
H H31 0.257827 0.311398 0.330099 0.060 Uiso calc 1 . .
C C32 0.4930(2) 0.2365(2) 0.40974(11) 0.0358(5) Uani d 1 . .
C C33 0.4360(3) 0.1384(2) 0.42135(13) 0.0501(6) Uani d 1 . .
H H33 0.346200 0.154106 0.437152 0.060 Uiso calc 1 . .
C C34 0.5131(4) 0.0167(3) 0.40936(14) 0.0647(9) Uani d 1 . .
H H34 0.474194 -0.048249 0.416968 0.078 Uiso calc 1 . .
C C35 0.6441(4) -0.0074(3) 0.38673(16) 0.0728(10) Uani d 1 . .
H H35 0.694871 -0.088757 0.378823 0.087 Uiso calc 1 . .
C C36 0.7023(3) 0.0881(3) 0.37543(17) 0.0733(9) Uani d 1 . .
H H36 0.792447 0.071283 0.360108 0.088 Uiso calc 1 . .
C C37 0.6264(3) 0.2098(3) 0.38689(14) 0.0544(7) Uani d 1 . .
H H37 0.666269 0.274091 0.379018 0.065 Uiso calc 1 . .
C C38 0.1356(2) 0.6455(2) 0.53378(11) 0.0360(5) Uani d 1 . .
C C39 0.1005(3) 0.7093(2) 0.47162(13) 0.0479(6) Uani d 1 . .
H H39 0.146687 0.675909 0.433590 0.057 Uiso calc 1 . .
C C40 -0.0029(3) 0.8220(3) 0.46614(16) 0.0612(8) Uani d 1 . .
H H40 -0.026056 0.863316 0.424432 0.073 Uiso calc 1 . .
C C41 -0.0713(3) 0.8731(3) 0.52173(18) 0.0639(8) Uani d 1 . .
H H41 -0.140749 0.948578 0.517661 0.077 Uiso calc 1 . .
C C42 -0.0370(3) 0.8124(3) 0.58373(16) 0.0606(8) Uani d 1 . .
H H42 -0.082373 0.847815 0.621487 0.073 Uiso calc 1 . .
C C43 0.0650(3) 0.6987(2) 0.58991(14) 0.0480(6) Uani d 1 . .
H H43 0.086454 0.657635 0.631801 0.058 Uiso calc 1 . .
C C44 0.2435(2) 0.4289(2) 0.62126(11) 0.0387(5) Uani d 1 . .
C C45 0.1282(3) 0.3879(3) 0.62890(14) 0.0562(7) Uani d 1 . .
H H45 0.070376 0.399796 0.593281 0.067 Uiso calc 1 . .
C C46 0.0982(4) 0.3308(3) 0.68751(18) 0.0786(11) Uani d 1 . .
H H46 0.019450 0.305798 0.691747 0.094 Uiso calc 1 . .
C C47 0.1828(5) 0.3100(3) 0.73989(19) 0.0947(15) Uani d 1 . .
H H47 0.162193 0.270075 0.779579 0.114 Uiso calc 1 . .
C C48 0.2989(5) 0.3480(4) 0.73431(16) 0.0967(14) Uani d 1 . .
H H48 0.357669 0.332119 0.769833 0.116 Uiso calc 1 . .
C C49 0.3284(3) 0.4109(3) 0.67465(13) 0.0650(8) Uani d 1 . .
H H49 0.404421 0.440022 0.671194 0.078 Uiso calc 1 . .
C C50 0.2543(2) 0.3965(2) 0.48070(11) 0.0368(5) Uani d 1 . .
H H50A 0.261637 0.313377 0.501122 0.044 Uiso calc 1 . .
H H50B 0.167960 0.430495 0.458281 0.044 Uiso calc 1 . .
P P1 0.24044(6) -0.07535(5) -0.01129(3) 0.03232(12) Uani d 1 . .
P P2 0.10162(6) 0.08777(5) 0.07737(3) 0.03266(12) Uani d 1 . .
P P3 0.40258(6) 0.39950(5) 0.42502(3) 0.02984(12) Uani d 1 . .
P P4 0.28068(6) 0.50279(5) 0.54122(3) 0.03042(12) Uani d 1 . .
Cl Cl1 0.01479(6) 0.17901(5) -0.07470(3) 0.04094(13) Uani d 1 . .
Cl Cl2 0.42550(6) 0.71029(5) 0.44483(3) 0.03774(12) Uani d 1 . .
Ru Ru1 0.000000 0.000000 0.000000 0.02905(6) Uani d 1 . .
Ru Ru2 0.500000 0.500000 0.500000 0.02626(6) Uani d 1 . .

loop_
_atom_site_aniso_label
_atom_site_aniso_U_11
_atom_site_aniso_U_22
_atom_site_aniso_U_33
_atom_site_aniso_U_12
_atom_site_aniso_U_13
_atom_site_aniso_U_23
C1 0.0352(12) 0.0391(12) 0.0350(11) -0.0106(10) -0.0004(9) -0.0016(9)
C2 0.0528(16) 0.0485(15) 0.0529(15) 0.0044(12) 0.0132(13) 0.0080(12)
C3 0.0637(19) 0.070(2) 0.0488(15) -0.0018(16) 0.0118(14) 0.0176(14)
C4 0.0621(18) 0.075(2) 0.0422(14) -0.0184(16) 0.0144(13) -0.0087(14)
C5 0.131(3) 0.0533(19) 0.0632(19) -0.012(2) 0.045(2) -0.0116(15)
C6 0.116(3) 0.0436(16) 0.0585(17) -0.0058(17) 0.0352(19) 0.0013(13)
C7 0.0372(12) 0.0372(12) 0.0347(11) -0.0011(10) 0.0028(9) 0.0016(9)
C8 0.0405(14) 0.0420(14) 0.0638(16) -0.0052(11) 0.0059(12) 0.0038(12)
C9 0.064(2) 0.0419(15) 0.077(2) -0.0039(14) 0.0117(16) 0.0098(14)
C10 0.074(2) 0.059(2) 0.0662(19) 0.0114(17) -0.0164(17) 0.0121(15)
C11 0.068(2) 0.069(2) 0.080(2) 0.0028(17) -0.0368(18) 0.0011(18)
C12 0.0553(17) 0.0492(16) 0.0672(18) -0.0062(13) -0.0228(14) 0.0015(13)
C13 0.0448(14) 0.0334(12) 0.0441(12) -0.0103(10) -0.0084(11) -0.0082(10)
C14 0.0717(19) 0.0393(14) 0.0538(15) -0.0231(13) 0.0008(14) -0.0077(12)
C15 0.090(2) 0.0400(15) 0.0640(18) -0.0303(15) -0.0173(17) -0.0013(13)
C16 0.072(2) 0.0369(15) 0.087(2) -0.0048(14) -0.0267(18) -0.0146(15)
C17 0.060(2) 0.0483(17) 0.116(3) -0.0013(15) 0.0073(19) -0.0279(18)
C18 0.0529(17) 0.0387(15) 0.106(3) -0.0092(13) 0.0121(17) -0.0152(15)
C19 0.0438(13) 0.0348(12) 0.0360(11) -0.0103(10) -0.0002(10) -0.0055(9)
C20 0.0508(15) 0.0503(15) 0.0486(14) -0.0159(12) 0.0009(12) -0.0018(12)
C21 0.075(2) 0.0557(17) 0.0475(15) -0.0205(15) 0.0135(15) -0.0010(13)
C22 0.091(2) 0.0616(19) 0.0383(14) -0.0152(17) -0.0021(15) -0.0011(13)
C23 0.073(2) 0.107(3) 0.0519(17) -0.031(2) -0.0180(16) 0.0018(18)
C24 0.0567(18) 0.088(2) 0.0451(14) -0.0320(16) -0.0075(13) 0.0009(14)
C25 0.0364(12) 0.0382(12) 0.0413(12) -0.0137(10) 0.0010(10) -0.0041(10)
C26 0.0303(11) 0.0437(13) 0.0319(10) -0.0081(9) -0.0046(9) -0.0082(9)
C27 0.0464(14) 0.0449(14) 0.0394(12) -0.0139(11) -0.0052(11) -0.0066(10)
C28 0.0587(17) 0.0541(16) 0.0403(13) -0.0136(13) -0.0071(12) 0.0019(11)
C29 0.0530(16) 0.0711(19) 0.0381(13) -0.0099(14) -0.0122(12) -0.0043(13)
C30 0.0605(18) 0.073(2) 0.0493(15) -0.0239(15) -0.0194(13) -0.0145(14)
C31 0.0535(16) 0.0523(15) 0.0484(14) -0.0203(13) -0.0157(12) -0.0057(12)
C32 0.0388(12) 0.0335(11) 0.0347(11) -0.0077(9) -0.0073(9) -0.0084(9)
C33 0.0634(17) 0.0399(13) 0.0488(14) -0.0172(12) -0.0001(13) -0.0069(11)
C34 0.102(3) 0.0374(14) 0.0540(16) -0.0188(16) -0.0147(17) -0.0020(12)
C35 0.086(2) 0.0451(17) 0.070(2) 0.0146(16) -0.0247(18) -0.0207(15)
C36 0.0490(17) 0.069(2) 0.092(2) 0.0055(15) -0.0052(16) -0.0332(18)
C37 0.0438(15) 0.0531(16) 0.0671(17) -0.0100(12) -0.0006(13) -0.0255(13)
C38 0.0271(11) 0.0360(12) 0.0471(12) -0.0115(9) -0.0015(9) -0.0075(10)
C39 0.0362(13) 0.0530(15) 0.0521(14) -0.0105(11) -0.0027(11) -0.0006(12)
C40 0.0413(15) 0.0557(17) 0.079(2) -0.0077(13) -0.0069(14) 0.0149(15)
C41 0.0394(15) 0.0412(15) 0.106(3) -0.0059(12) -0.0016(16) -0.0015(16)
C42 0.0470(16) 0.0516(16) 0.082(2) -0.0097(13) 0.0118(15) -0.0253(16)
C43 0.0430(14) 0.0439(14) 0.0562(15) -0.0097(11) 0.0026(12) -0.0129(12)
C44 0.0390(12) 0.0374(12) 0.0365(11) -0.0075(10) 0.0071(10) -0.0042(9)
C45 0.0570(17) 0.0560(16) 0.0604(16) -0.0260(14) 0.0141(14) -0.0054(13)
C46 0.097(3) 0.0551(19) 0.082(2) -0.0276(18) 0.049(2) -0.0074(17)
C47 0.131(4) 0.065(2) 0.065(2) -0.006(2) 0.053(2) 0.0077(17)
C48 0.112(3) 0.112(3) 0.0382(16) 0.006(3) -0.0014(19) 0.0040(18)
C49 0.0579(18) 0.091(2) 0.0390(13) -0.0112(16) 0.0033(13) -0.0053(14)
C50 0.0337(12) 0.0424(12) 0.0398(11) -0.0178(10) 0.0023(9) -0.0113(10)
P1 0.0305(3) 0.0294(3) 0.0349(3) -0.0063(2) 0.0006(2) -0.0012(2)
P2 0.0336(3) 0.0294(3) 0.0359(3) -0.0102(2) -0.0008(2) -0.0045(2)
P3 0.0291(3) 0.0318(3) 0.0302(3) -0.0100(2) -0.0023(2) -0.0067(2)
P4 0.0276(3) 0.0332(3) 0.0318(3) -0.0104(2) 0.0005(2) -0.0055(2)
Cl1 0.0424(3) 0.0307(3) 0.0474(3) -0.0097(2) 0.0013(2) 0.0033(2)
Cl2 0.0449(3) 0.0307(3) 0.0378(3) -0.0114(2) -0.0061(2) -0.0006(2)
Ru1 0.02943(13) 0.02389(12) 0.03301(12) -0.00670(9) 0.00029(9) -0.00270(9)
Ru2 0.02574(12) 0.02694(12) 0.02692(11) -0.00852(9) -0.00124(9) -0.00377(9)

loop_
_atom_type_symbol
_atom_type_description
_atom_type_scat_dispersion_real
_atom_type_scat_dispersion_imag
_atom_type_scat_source
C C 0.0033 0.0016 'International Tables Vol C Tables 4.2.6.8 and 6.1.1.4'
H H 0.0000 0.0000 'International Tables Vol C Tables 4.2.6.8 and 6.1.1.4'
P P 0.1023 0.0942 'International Tables Vol C Tables 4.2.6.8 and 6.1.1.4'
Cl Cl 0.1484 0.1585 'International Tables Vol C Tables 4.2.6.8 and 6.1.1.4'
Ru Ru -1.2594 0.8363 'International Tables Vol C Tables 4.2.6.8 and 6.1.1.4'

loop_
_geom_angle_atom_site_label_1
_geom_angle_atom_site_label_2
_geom_angle_atom_site_label_3
_geom_angle_site_symmetry_1
_geom_angle_site_symmetry_3
_geom_angle
_geom_angle_publ_flag
C2 C1 C6 . . 117.1(2) ?
C2 C1 P1 . . 122.55(18) ?
C6 C1 P1 . . 120.11(19) ?
C1 C2 C3 . . 121.3(3) ?
C1 C2 H2 . . 119.3 ?
C3 C2 H2 . . 119.3 ?
C4 C3 C2 . . 120.8(3) ?
C4 C3 H3 . . 119.6 ?
C2 C3 H3 . . 119.6 ?
C5 C4 C3 . . 118.7(3) ?
C5 C4 H4 . . 120.7 ?
C3 C4 H4 . . 120.7 ?
C4 C5 C6 . . 120.9(3) ?
C4 C5 H5 . . 119.5 ?
C6 C5 H5 . . 119.5 ?
C1 C6 C5 . . 121.2(3) ?
C1 C6 H6 . . 119.4 ?
C5 C6 H6 . . 119.4 ?
C8 C7 C12 . . 118.8(2) ?
C8 C7 P1 . . 119.9(2) ?
C12 C7 P1 . . 120.7(2) ?
C7 C8 C9 . . 120.2(3) ?
C7 C8 H8 . . 119.9 ?
C9 C8 H8 . . 119.9 ?
C10 C9 C8 . . 120.1(3) ?
C10 C9 H9 . . 119.9 ?
C8 C9 H9 . . 119.9 ?
C11 C10 C9 . . 120.1(3) ?
C11 C10 H10 . . 120.0 ?
C9 C10 H10 . . 120.0 ?
C10 C11 C12 . . 120.4(3) ?
C10 C11 H11 . . 119.8 ?
C12 C11 H11 . . 119.8 ?
C11 C12 C7 . . 120.5(3) ?
C11 C12 H12 . . 119.8 ?
C7 C12 H12 . . 119.8 ?
C18 C13 C14 . . 118.5(2) ?
C18 C13 P2 . . 117.6(2) ?
C14 C13 P2 . . 124.0(2) ?
C13 C14 C15 . . 120.3(3) ?
C13 C14 H14 . . 119.8 ?
C15 C14 H14 . . 119.8 ?
C16 C15 C14 . . 120.9(3) ?
C16 C15 H15 . . 119.5 ?
C14 C15 H15 . . 119.5 ?
C15 C16 C17 . . 119.4(3) ?
C15 C16 H16 . . 120.3 ?
C17 C16 H16 . . 120.3 ?
C16 C17 C18 . . 120.6(3) ?
C16 C17 H17 . . 119.7 ?
C18 C17 H17 . . 119.7 ?
C13 C18 C17 . . 120.3(3) ?
C13 C18 H18 . . 119.8 ?
C17 C18 H18 . . 119.8 ?
C24 C19 C20 . . 118.2(2) ?
C24 C19 P2 . . 123.36(19) ?
C20 C19 P2 . . 118.27(19) ?
C19 C20 C21 . . 120.1(3) ?
C19 C20 H20 . . 119.9 ?
C21 C20 H20 . . 119.9 ?
C22 C21 C20 . . 120.8(3) ?
C22 C21 H21 . . 119.6 ?
C20 C21 H21 . . 119.6 ?
C23 C22 C21 . . 119.4(3) ?
C23 C22 H22 . . 120.3 ?
C21 C22 H22 . . 120.3 ?
C22 C23 C24 . . 120.3(3) ?
C22 C23 H23 . . 119.9 ?
C24 C23 H23 . . 119.9 ?
C19 C24 C23 . . 121.2(3) ?
C19 C24 H24 . . 119.4 ?
C23 C24 H24 . . 119.4 ?
P2 C25 P1 . . 93.90(11) ?
P2 C25 H25A . . 112.9 ?
P1 C25 H25A . . 112.9 ?
P2 C25 H25B . . 112.9 ?
P1 C25 H25B . . 112.9 ?
H25A C25 H25B . . 110.4 ?
C27 C26 C31 . . 118.7(2) ?
C27 C26 P3 . . 121.67(17) ?
C31 C26 P3 . . 119.68(18) ?
C26 C27 C28 . . 120.4(2) ?
C26 C27 H27 . . 119.8 ?
C28 C27 H27 . . 119.8 ?
C29 C28 C27 . . 120.3(3) ?
C29 C28 H28 . . 119.8 ?
C27 C28 H28 . . 119.8 ?
C28 C29 C30 . . 120.2(2) ?
C28 C29 H29 . . 119.9 ?
C30 C29 H29 . . 119.9 ?
C29 C30 C31 . . 119.8(3) ?
C29 C30 H30 . . 120.1 ?
C31 C30 H30 . . 120.1 ?
C30 C31 C26 . . 120.6(3) ?
C30 C31 H31 . . 119.7 ?
C26 C31 H31 . . 119.7 ?
C37 C32 C33 . . 118.4(2) ?
C37 C32 P3 . . 117.49(19) ?
C33 C32 P3 . . 124.08(19) ?
C32 C33 C34 . . 120.2(3) ?
C32 C33 H33 . . 119.9 ?
C34 C33 H33 . . 119.9 ?
C35 C34 C33 . . 120.4(3) ?
C35 C34 H34 . . 119.8 ?
C33 C34 H34 . . 119.8 ?
C34 C35 C36 . . 120.1(3) ?
C34 C35 H35 . . 119.9 ?
C36 C35 H35 . . 119.9 ?
C35 C36 C37 . . 120.0(3) ?
C35 C36 H36 . . 120.0 ?
C37 C36 H36 . . 120.0 ?
C32 C37 C36 . . 120.8(3) ?
C32 C37 H37 . . 119.6 ?
C36 C37 H37 . . 119.6 ?
C39 C38 C43 . . 118.3(2) ?
C39 C38 P4 . . 120.19(18) ?
C43 C38 P4 . . 121.31(19) ?
C40 C39 C38 . . 120.5(3) ?
C40 C39 H39 . . 119.8 ?
C38 C39 H39 . . 119.8 ?
C41 C40 C39 . . 120.5(3) ?
C41 C40 H40 . . 119.7 ?
C39 C40 H40 . . 119.7 ?
C40 C41 C42 . . 120.0(3) ?
C40 C41 H41 . . 120.0 ?
C42 C41 H41 . . 120.0 ?
C41 C42 C43 . . 120.2(3) ?
C41 C42 H42 . . 119.9 ?
C43 C42 H42 . . 119.9 ?
C42 C43 C38 . . 120.6(3) ?
C42 C43 H43 . . 119.7 ?
C38 C43 H43 . . 119.7 ?
C49 C44 C45 . . 118.7(2) ?
C49 C44 P4 . . 121.6(2) ?
C45 C44 P4 . . 119.7(2) ?
C46 C45 C44 . . 121.3(3) ?
C46 C45 H45 . . 119.3 ?
C44 C45 H45 . . 119.3 ?
C47 C46 C45 . . 120.4(4) ?
C47 C46 H46 . . 119.8 ?
C45 C46 H46 . . 119.8 ?
C46 C47 C48 . . 120.2(3) ?
C46 C47 H47 . . 119.9 ?
C48 C47 H47 . . 119.9 ?
C47 C48 C49 . . 119.8(4) ?
C47 C48 H48 . . 120.1 ?
C49 C48 H48 . . 120.1 ?
C44 C49 C48 . . 119.5(3) ?
C44 C49 H49 . . 120.3 ?
C48 C49 H49 . . 120.3 ?
P3 C50 P4 . . 96.88(10) ?
P3 C50 H50A . . 112.4 ?
P4 C50 H50A . . 112.4 ?
P3 C50 H50B . . 112.4 ?
P4 C50 H50B . . 112.4 ?
H50A C50 H50B . . 109.9 ?
C7 P1 C1 . . 100.18(10) ?
C7 P1 C25 . . 104.13(11) ?
C1 P1 C25 . . 109.64(10) ?
C7 P1 Ru1 . . 123.18(8) ?
C1 P1 Ru1 . . 124.30(8) ?
C25 P1 Ru1 . . 93.06(8) ?
C13 P2 C19 . . 100.37(11) ?
C13 P2 C25 . . 107.50(11) ?
C19 P2 C25 . . 107.39(11) ?
C13 P2 Ru1 . . 123.41(8) ?
C19 P2 Ru1 . . 122.87(8) ?
C25 P2 Ru1 . . 93.46(8) ?
C32 P3 C26 . . 101.27(10) ?
C32 P3 C50 . . 106.71(11) ?
C26 P3 C50 . . 103.65(11) ?
C32 P3 Ru2 . . 118.24(8) ?
C26 P3 Ru2 . . 129.47(8) ?
C50 P3 Ru2 . . 94.28(7) ?
C44 P4 C38 . . 101.93(11) ?
C44 P4 C50 . . 102.81(11) ?
C38 P4 C50 . . 106.93(11) ?
C44 P4 Ru2 . . 125.32(8) ?
C38 P4 Ru2 . . 121.47(8) ?
C50 P4 Ru2 . . 95.10(7) ?
P2 Ru1 P2 2 . 180.0 y
P2 Ru1 P1 2 . 109.78(3) y
P2 Ru1 P1 . . 70.22(3) y
P2 Ru1 P1 2 2 70.21(3) ?
P2 Ru1 P1 . 2 109.79(3) ?
P1 Ru1 P1 . 2 180.0 ?
P2 Ru1 Cl1 2 . 95.43(4) y
P2 Ru1 Cl1 . . 84.58(4) y
P1 Ru1 Cl1 . . 86.47(3) y
P1 Ru1 Cl1 2 . 93.53(3) y
P2 Ru1 Cl1 2 2 84.57(4) ?
P2 Ru1 Cl1 . 2 95.42(4) ?
P1 Ru1 Cl1 . 2 93.53(3) ?
P1 Ru1 Cl1 2 2 86.47(3) ?
Cl1 Ru1 Cl1 . 2 180.00(3) ?
P4 Ru2 P4 2_666 . 180.0 ?
P4 Ru2 P3 2_666 2_666 71.90(3) ?
P4 Ru2 P3 . 2_666 108.09(3) ?
P4 Ru2 P3 2_666 . 108.09(3) y
P4 Ru2 P3 . . 71.91(3) y
P3 Ru2 P3 2_666 . 180.0 y
P4 Ru2 Cl2 2_666 . 85.27(3) y
P4 Ru2 Cl2 . . 94.73(3) y
P3 Ru2 Cl2 2_666 . 82.43(3) y
P3 Ru2 Cl2 . . 97.57(3) y
P4 Ru2 Cl2 2_666 2_666 94.73(3) ?
P4 Ru2 Cl2 . 2_666 85.27(3) ?
P3 Ru2 Cl2 2_666 2_666 97.57(4) ?
P3 Ru2 Cl2 . 2_666 82.43(4) ?
Cl2 Ru2 Cl2 . 2_666 180.00(4) ?

loop_
_geom_bond_atom_site_label_1
_geom_bond_atom_site_label_2
_geom_bond_site_symmetry_2
_geom_bond_distance
_geom_bond_publ_flag
C1 C2 . 1.371(3) ?
C1 C6 . 1.381(4) ?
C1 P1 . 1.844(2) ?
C2 C3 . 1.389(4) ?
C2 H2 . 0.9300 ?
C3 C4 . 1.365(4) ?
C3 H3 . 0.9300 ?
C4 C5 . 1.355(4) ?
C4 H4 . 0.9300 ?
C5 C6 . 1.388(4) ?
C5 H5 . 0.9300 ?
C6 H6 . 0.9300 ?
C7 C8 . 1.389(3) ?
C7 C12 . 1.393(4) ?
C7 P1 . 1.829(2) ?
C8 C9 . 1.389(4) ?
C8 H8 . 0.9300 ?
C9 C10 . 1.378(5) ?
C9 H9 . 0.9300 ?
C10 C11 . 1.370(5) ?
C10 H10 . 0.9300 ?
C11 C12 . 1.380(4) ?
C11 H11 . 0.9300 ?
C12 H12 . 0.9300 ?
C13 C18 . 1.377(4) ?
C13 C14 . 1.379(3) ?
C13 P2 . 1.829(2) ?
C14 C15 . 1.394(4) ?
C14 H14 . 0.9300 ?
C15 C16 . 1.353(4) ?
C15 H15 . 0.9300 ?
C16 C17 . 1.365(5) ?
C16 H16 . 0.9300 ?
C17 C18 . 1.395(4) ?
C17 H17 . 0.9300 ?
C18 H18 . 0.9300 ?
C19 C24 . 1.382(4) ?
C19 C20 . 1.389(3) ?
C19 P2 . 1.838(2) ?
C20 C21 . 1.395(4) ?
C20 H20 . 0.9300 ?
C21 C22 . 1.376(4) ?
C21 H21 . 0.9300 ?
C22 C23 . 1.363(4) ?
C22 H22 . 0.9300 ?
C23 C24 . 1.393(4) ?
C23 H23 . 0.9300 ?
C24 H24 . 0.9300 ?
C25 P2 . 1.852(2) ?
C25 P1 . 1.862(2) ?
C25 H25A . 0.9700 ?
C25 H25B . 0.9700 ?
C26 C27 . 1.381(3) ?
C26 C31 . 1.402(3) ?
C26 P3 . 1.852(2) ?
C27 C28 . 1.405(3) ?
C27 H27 . 0.9300 ?
C28 C29 . 1.373(4) ?
C28 H28 . 0.9300 ?
C29 C30 . 1.379(4) ?
C29 H29 . 0.9300 ?
C30 C31 . 1.396(3) ?
C30 H30 . 0.9300 ?
C31 H31 . 0.9300 ?
C32 C37 . 1.376(4) ?
C32 C33 . 1.393(3) ?
C32 P3 . 1.835(2) ?
C33 C34 . 1.395(4) ?
C33 H33 . 0.9300 ?
C34 C35 . 1.354(5) ?
C34 H34 . 0.9300 ?
C35 C36 . 1.374(5) ?
C35 H35 . 0.9300 ?
C36 C37 . 1.390(4) ?
C36 H36 . 0.9300 ?
C37 H37 . 0.9300 ?
C38 C39 . 1.396(3) ?
C38 C43 . 1.396(3) ?
C38 P4 . 1.832(2) ?
C39 C40 . 1.387(4) ?
C39 H39 . 0.9300 ?
C40 C41 . 1.371(4) ?
C40 H40 . 0.9300 ?
C41 C42 . 1.380(4) ?
C41 H41 . 0.9300 ?
C42 C43 . 1.387(4) ?
C42 H42 . 0.9300 ?
C43 H43 . 0.9300 ?
C44 C49 . 1.382(4) ?
C44 C45 . 1.389(4) ?
C44 P4 . 1.827(2) ?
C45 C46 . 1.362(4) ?
C45 H45 . 0.9300 ?
C46 C47 . 1.361(6) ?
C46 H46 . 0.9300 ?
C47 C48 . 1.377(6) ?
C47 H47 . 0.9300 ?
C48 C49 . 1.408(4) ?
C48 H48 . 0.9300 ?
C49 H49 . 0.9300 ?
C50 P3 . 1.854(2) ?
C50 P4 . 1.866(2) ?
C50 H50A . 0.9700 ?
C50 H50B . 0.9700 ?
P1 Ru1 . 2.3623(12) y
P2 Ru1 . 2.3573(9) y
P3 Ru2 . 2.3882(9) y
P4 Ru2 . 2.3529(11) y
Cl1 Ru1 . 2.4426(10) y
Cl2 Ru2 . 2.4375(11) y

loop_
_geom_hbond_atom_site_label_D
_geom_hbond_atom_site_label_H
_geom_hbond_atom_site_label_A
_geom_hbond_site_symmetry_A
_geom_hbond_distance_DH
_geom_hbond_distance_HA
_geom_hbond_distance_DA
_geom_hbond_angle_DHA
_geom_hbond_publ_flag
C8 H8 Cl1 2 0.93 2.75 3.302(3) 119.2 yes
C34 H34 Cl2 1_545 0.93 2.91 3.813(3) 165.2 yes
C2 H2 Cl1 . 0.93 2.75 3.429(3) 131.0 yes
C27 H27 Cl2 . 0.93 2.66 3.506(3) 151.5 yes
